data_2101263
loop_
_publ_author_name
'F\'abry, J.'

_publ_section_title
;
 Structure redetermination of SrS~2~O~6~.4H~2~O
;
_journal_issue 1
_journal_name_full 'Acta Crystallographica Section B'
_journal_page_first 23
_journal_page_last 30
_journal_paper_doi 10.1107/S010876819400769X
_journal_volume 51
_journal_year 1995
_chemical_formula_moiety 'Sr S2 O6 , 4H2 O'
_chemical_formula_sum 'H8 O10 S2 Sr'
_chemical_formula_weight 319.79
_space_group_IT_number 145
_symmetry_cell_setting trigonal
_symmetry_space_group_name_Hall 'P 32'
_symmetry_space_group_name_H-M 'P 32'
_atom_type_scat_source 'Cromer & Mann (1968)'
_cell_angle_alpha 90
_cell_angle_beta 90
_cell_angle_gamma 120
_cell_formula_units_Z 12
_cell_length_a 12.692(5)
_cell_length_b 12.692(5)
_cell_length_c 19.186(9)
_cell_measurement_reflns_used 22
_cell_measurement_temperature 290
_cell_measurement_theta_max 19
_cell_measurement_theta_min 10
_cell_volume 2676.5(19)
_diffrn_measurement_device CAD-4
_diffrn_measurement_method \w/2\q
_diffrn_radiation_type MoK\a~1,2~
_diffrn_radiation_wavelength 0.71073
_diffrn_reflns_av_R_equivalents 0.0393
_diffrn_reflns_limit_h_max 17
_diffrn_reflns_limit_h_min 0
_diffrn_reflns_limit_k_max 15
_diffrn_reflns_limit_k_min -17
_diffrn_reflns_limit_l_max 26
_diffrn_reflns_limit_l_min -26
_diffrn_reflns_number 16058
_diffrn_reflns_theta_max 29.95
_diffrn_standards_decay_% 5
_diffrn_standards_interval_time '? counts/'
_diffrn_standards_number 3
_exptl_absorpt_coefficient_mu 6.342
_exptl_absorpt_correction_T_max 0.172
_exptl_absorpt_correction_T_min 0.146
_exptl_crystal_colour 'colourless, transparent'
_exptl_crystal_density_diffrn 2.380
_exptl_crystal_description 'ground to sphere'
_exptl_crystal_size_rad 0.22
_refine_diff_density_max 3.36
_refine_diff_density_min -3.05
_refine_ls_goodness_of_fit_obs 2.08
_refine_ls_hydrogen_treatment noref
_refine_ls_number_parameters 468
_refine_ls_number_reflns 10330
_refine_ls_R_factor_obs 0.1109
_refine_ls_shift/esd_max .03
_refine_ls_structure_factor_coef F
_refine_ls_weighting_details 'w = 1/[\s^2^(F~o~)+(0.01|F~o~|^2^]'
_refine_ls_weighting_scheme calc
_refine_ls_wR_factor_obs .0589
_reflns_number_observed 5789
_reflns_number_total 10330
_reflns_observed_criterion I>3\s(I)
_cod_data_source_file sh1083.cif
_cod_data_source_block sh1083a
_cod_depositor_comments
;
The following automatic conversions were performed:

'_refine_ls_weighting_scheme' value '1/[\s^2^(F~o~)+(0.01|F~o~|^2^]'
was changed to 'calc'. New tag '_refine_ls_weighting_details' was
created. The value of the new tag was set to 'w =
1/[\s^2^(F~o~)+(0.01|F~o~|^2^]'.

Automatic conversion script
Id: cif_fix_values 3143 2015-03-26 13:38:13Z robertas 
;
_cod_original_cell_volume 2676
_cod_database_code 2101263

loop_
_symmetry_equiv_pos_as_xyz
x,y,z
-y,x-y,2/3+z
y-x,-x,1/3+z

loop_
_atom_site_label
_atom_site_fract_x
_atom_site_fract_y
_atom_site_fract_z
_atom_site_U_iso_or_equiv
Sr(1) .00239(9) .00204(7) .0 .0118(3)
Sr(2) .49952(9) .49957(9) .00225(5) .0133(3)
Sr(3) .50039(9) .50287(9) .66894(5) .0113(3)
Sr(4) .49792(7) .49899(7) .33813(6) .0116(3)
S(1) .8439(2) .5334(2) .50520(10) .0160(8)
S(2) .6538(2) .4688(2) .50490(10) .0170(8)
O(11) .8656(5) .4849(5) .4422(3) .026(3)
O(12) .8637(5) .4865(5) .5689(3) .029(3)
O(13) .8995(5) .6658(5) .5048(3) .026(3)
O(21) .6364(5) .5245(5) .5663(3) .031(3)
O(22) .6338(5) .5131(5) .4401(3) .029(3)
O(23) .5939(5) .3362(5) .5088(3) .030(3)
S(3) .8098(2) .9664(2) .49880(10) .0165(8)
S(4) .6840(2) 1.0308(2) .49990(10) .0160(8)
O(31) .8795(5) 1.0140(5) .5615(3) .027(3)
O(32) .8776(5) 1.0145(6) .4353(3) .031(3)
O(33) .7341(5) .8353(5) .4982(3) .027(3)
O(41) .6102(5) .9746(6) .4388(3) .033(3)
O(42) .6206(5) .9873(5) .5656(3) .028(3)
O(43) .7584(5) 1.1638(5) .4956(3) .030(3)
S(1A) .3178(2) .8473(2) .83810(10) .0161(8)
S(2A) .1904(2) .6580(2) .83880(10) .0167(8)
O(11A) .3818(5) .8666(5) .7733(3) .029(3)
O(12A) .3898(5) .8643(5) .8997(3) .030(3)
O(13A) .2450(5) .9086(5) .8417(3) .028(3)
O(21A) .1231(5) .6399(5) .9018(3) .030(3)
O(22A) .1216(5) .6361(5) .7757(3) .029(3)
O(23A) .2645(5) .6002(5) .8394(3) .028(3)
S(3A) .8462(2) .8170(2) .83370(10) .0170(8)
S(4A) .6569(2) .6902(2) .83360(10) .0162(8)
O(31A) .8663(5) .8809(5) .8989(3) .026(2)
O(32A) .8629(5) .8901(5) .7723(3) .031(3)
O(33A) .9072(5) .7443(5) .8297(3) .031(3)
O(41A) .6379(5) .6211(5) .7706(3) .029(3)
O(42A) .6363(5) .6213(5) .8969(3) .025(3)
O(43A) .5995(5) .7640(5) .8331(3) .028(3)
O(W1) .5923(5) .7280(5) .3764(3) .025(2)
O(W2) .5901(5) .3671(5) .9619(3) .021(2)
O(W3) .0913(5) .8673(5) .9590(3) .024(3)
O(W4) .7224(5) .6332(5) .0433(3) .024(2)
O(W5) .2743(5) .3967(5) .2958(3) .025(2)
O(W6) .1026(5) .2229(5) .3805(3) .033(3)
O(W7) .3767(5) .6035(5) .7112(3) .024(2)
O(W8) .3776(6) .2730(5) .6258(3) .033(3)
O(W1A) .8669(5) .5909(5) .7123(3) .024(3)
O(W2A) .2249(5) .5917(5) .2940(3) .023(3)
O(W3A) .2282(5) .0926(5) .2946(3) .024(2)
O(W4A) .0918(5) .7245(5) .3779(3) .025(2)
O(W5A) .8802(6) .2766(5) .6244(3) .029(3)
O(W6A) .8762(5) .1016(5) .7088(3) .024(3)
O(W7A) .7737(5) .3771(6) .0460(3) .031(3)
O(W8A) .1039(5) .3768(5) .9603(3) .023(2)

loop_
_geom_angle_atom_site_label_1
_geom_angle_atom_site_label_2
_geom_angle_atom_site_label_3
_geom_angle
_geom_angle_publ_flag
S(2) S(1) O(11) 104.8(3) yes
S(2) S(1) O(12) 104.1(3) yes
S(2) S(1) O(13) 104.3(3) yes
O(11) S(1) O(12) 115.2(5) yes
O(11) S(1) O(13) 113.6(3) yes
O(12) S(1) O(13) 113.4(4) yes
S(1) S(2) O(21) 103.3(3) yes
S(1) S(2) O(22) 103.9(3) yes
S(1) S(2) O(23) 106.3(3) yes
O(21) S(2) O(22) 114.4(5) yes
O(21) S(2) O(23) 113.8(4) yes
O(22) S(2) O(23) 113.7(4) yes
S(4) S(3) O(31) 104.6(4) yes
S(4) S(3) O(32) 104.5(4) yes
S(4) S(3) O(33) 104.4(3) yes
O(31) S(3) O(32) 114.8(3) yes
O(31) S(3) O(33) 114.0(4) yes
O(32) S(3) O(33) 113.2(4) yes
S(3) S(4) O(41) 103.2(4) yes
S(3) S(4) O(42) 104.1(4) yes
S(3) S(4) O(43) 105.5(3) yes
O(41) S(4) O(42) 114.7(3) yes
O(41) S(4) O(43) 113.7(4) yes
O(42) S(4) O(43) 114.0(4) yes
S(2A) S(1A) O(11A) 104.2(3) yes
S(2A) S(1A) O(12A) 103.3(3) yes
S(2A) S(1A) O(13A) 105.8(2) yes
O(11A) S(1A) O(12A) 114.9(4) yes
O(11A) S(1A) O(13A) 113.6(3) yes
O(12A) S(1A) O(13A) 113.5(4) yes
S(1A) S(2A) O(21A) 104.1(3) yes
S(1A) S(2A) O(22A) 105.0(3) yes
S(1A) S(2A) O(23A) 104.6(2) yes
O(21A) S(2A) O(22A) 115.1(4) yes
O(21A) S(2A) O(23A) 113.5(4) yes
O(22A) S(2A) O(23A) 113.1(4) yes
S(4A) S(3A) O(31A) 104.0(3) yes
S(4A) S(3A) O(32A) 103.5(3) yes
S(4A) S(3A) O(33A) 106.0(2) yes
O(31A) S(3A) O(32A) 114.6(4) yes
O(31A) S(3A) O(33A) 113.3(4) yes
O(32A) S(3A) O(33A) 113.9(4) yes
S(3A) S(4A) O(41A) 104.1(3) yes
S(3A) S(4A) O(42A) 104.7(3) yes
S(3A) S(4A) O(43A) 104.8(3) yes
O(41A) S(4A) O(42A) 114.4(4) yes
O(41A) S(4A) O(43A) 113.7(4) yes
O(42A) S(4A) O(43A) 113.7(4) yes

loop_
_geom_bond_atom_site_label_1
_geom_bond_atom_site_label_2
_geom_bond_site_symmetry_2
_geom_bond_distance
_geom_bond_publ_flag
S(1) S(2) . 2.125(3) yes
S(1) O(11) . 1.445(7) yes
S(1) O(12) . 1.435(7) yes
S(1) O(13) . 1.462(6) yes
S(2) O(21) . 1.446(7) yes
S(2) O(22) . 1.440(7) yes
S(2) O(23) . 1.462(6) yes
S(1A) S(2A) . 2.122(3) yes
S(1A) O(11A) . 1.438(6) yes
S(1A) O(12A) . 1.443(7) yes
S(1A) O(13A) . 1.477(8) yes
S(2A) O(21A) . 1.429(7) yes
S(2A) O(22A) . 1.436(6) yes
S(2A) O(23A) . 1.454(9) yes
Sr(1) O(31) 3_564 2.574(6) yes
Sr(1) O(32) 2_654 2.569(8) yes
Sr(1) O(31A) 1_444 2.540(5) yes
Sr(1) O(32A) 3_564 2.570(7) yes
Sr(1) O(W3) 1_544 2.597(7) yes
Sr(1) O(W6) 2_554 2.639(5) yes
Sr(1) O(W3A) 2_554 2.631(9) yes
Sr(1) O(W6A) 3_664 2.585(7) yes
Sr(3) O(21) . 2.542(7) yes
Sr(3) O(21A) 2_664 2.551(7) yes
Sr(3) O(41) 3_565 2.545(6) yes
Sr(3) O(41A) . 2.546(5) yes
Sr(3) O(W7) . 2.600(8) yes
Sr(3) O(W7A) 2_655 2.653(10) yes
Sr(3) O(W8A) 2_664 2.596(7) yes
Sr(3) O(W8) . 2.660(6) yes
S(3) S(4) . 2.126(4) yes
S(3) O(31) . 1.436(6) yes
S(3) O(32) . 1.440(6) yes
S(3) O(33) . 1.446(6) yes
S(4) O(41) . 1.446(6) yes
S(4) O(42) . 1.448(6) yes
S(4) O(43) . 1.468(5) yes
S(3A) S(4A) . 2.120(3) yes
S(3A) O(31A) . 1.443(6) yes
S(3A) O(32A) . 1.447(7) yes
S(3A) O(33A) . 1.474(9) yes
S(4A) O(41A) . 1.442(7) yes
S(4A) O(42A) . 1.442(6) yes
S(4A) O(43A) . 1.446(8) yes
Sr(2) O(11) 2_654 2.607(8) yes
Sr(2) O(11A) 3_564 2.567(7) yes
Sr(2) O(42) 3_564 2.555(6) yes
Sr(2) O(42A) 1_554 2.608(5) yes
Sr(2) O(W2) 1_554 2.586(7) yes
Sr(2) O(W4) . 2.589(5) yes
Sr(2) O(W2A) 2_664 2.611(9) yes
Sr(2) O(W4A) 2_664 2.606(5) yes
Sr(4) O(12) 2_654 2.570(8) yes
Sr(4) O(12A) 3_564 2.562(7) yes
Sr(4) O(22) . 2.553(6) yes
Sr(4) O(22A) 2_664 2.576(7) yes
Sr(4) O(W1) . 2.635(6) yes
Sr(4) O(W1A) 2_654 2.590(8) yes
Sr(4) O(W5A) 2_654 2.640(6) yes
Sr(4) O(W5) . 2.592(6) yes
